data_1100390
loop_
_publ_author_name
'Ghassemzadeh, Mitra'
'Harms, Klaus'
'Dehnicke, Kurt'
'Magull, J\"org'

_publ_section_title
;
 \m~2~-Chlorokomplexe von Succinimid und N-Chlorsuccinimid. Die
 Kristallstrukturen von PPh~4~[Cl(Succinimid)~2~],
 PPh~4~[[Cl(N-Cl-Succinimid)~2~] und N-Chlorphthalimid /
 \m~2~-Chloro Complexes of Succinimide and N-Chlorosuccinimide.
 The Crystal Structures of PPh~4~[Cl(Succinimide)~2~],
 PPh~4~[Cl(N-Cl-Succinimide)~2~] and N-Chlorophthalimide}
;
_journal_coden_ASTM ZNBSEN
_journal_issue 4
_journal_name_full
;
 Zeitschrift f\"ur Naturforschung, B: A Journal of Chemical Sciences
;
_journal_page_first 506
_journal_page_last 512
_journal_paper_doi 10.1515/znb-1994-0413
_journal_volume 49
_journal_year 1994
_chemical_formula_sum 'C32 H28 Cl3 N2 O4 P'
_space_group_IT_number 14
_symmetry_cell_setting monoclinic
_symmetry_space_group_name_Hall '-P 2yn'
_symmetry_space_group_name_H-M 'P 1 21/n 1'
_cell_angle_alpha 90
_cell_angle_beta 100.98(7)
_cell_angle_gamma 90
_cell_formula_units_Z 4
_cell_length_a 17.61(2)
_cell_length_b 7.534(7)
_cell_length_c 23.18(2)
_cod_original_sg_symbol_H-M 'P 21/n'
_cod_original_formula_sum 'C32 H28 Cl3 N2 O4 P1'
_cod_database_code 1100390

loop_
_symmetry_equiv_pos_site_id
_symmetry_equiv_pos_as_xyz
1 x,y,z
2 1/2-x,1/2+y,1/2-z
3 -x,-y,-z
4 -1/2+x,-1/2-y,-1/2+z

loop_
_atom_site_label
_atom_site_type_symbol
_atom_site_fract_x
_atom_site_fract_y
_atom_site_fract_z
Cl1 Cl 0.2968(1) 0.3544(1) 0.1415(1)
Cl2 Cl 0.3032(1) 0.0060(2) 0.0897(1)
Cl3 Cl 0.4212(1) 0.1580(1) 0.0334(1)
O1 O 0.4147(2) 0.5866(4) 0.2202(1)
O2 O 0.1577(2) 0.5911(4) 0.1408(1)
O3 O 0.4224(2) 0.2692(5) -0.0927(2)
O4 O 0.5902(2) 0.2357(5) 0.0822(2)
N1 N 0.2880(2) 0.5605(4) 0.1732(1)
N2 N 0.4940(2) 0.2472(5) 0.0007(2)
C1 C 0.3503(3) 0.6457(6) 0.2087(2)
C2 C 0.3191(3) 0.8157(6) 0.2289(2)
C3 C 0.2328(3) 0.8144(6) 0.2036(2)
C4 C 0.2179(3) 0.6477(6) 0.1682(2)
C5 C 0.4835(3) 0.2849(6) -0.0589(2)
C6 C 0.5597(3) 0.3443(7) -0.0710(2)
C7 C 0.6154(3) 0.3383(6) -0.0118(2)
C8 C 0.5703(3) 0.2687(6) 0.0311(2)
P1 P 0.5888(1) 0.7721(1) 0.3466(1)
C9 C 0.5203(3) 0.6442(5) 0.3769(2)
C10 C 0.5416(3) 0.4813(5) 0.4030(2)
C11 C 0.4910(3) 0.3856(6) 0.4289(2)
C12 C 0.4176(3) 0.4516(6) 0.4282(2)
C13 C 0.3952(3) 0.6135(6) 0.4031(2)
C14 C 0.4470(3) 0.7120(6) 0.3775(2)
C15 C 0.5438(2) 0.9191(5) 0.2899(2)
C16 C 0.5067(2) 1.0695(5) 0.3064(2)
C17 C 0.4739(3) 1.1914(6) 0.2650(2)
C18 C 0.4782(3) 1.1672(6) 0.2068(2)
C19 C 0.5147(3) 1.0196(6) 0.1896(2)
C20 C 0.5464(3) 0.8946(6) 0.2303(2)
C21 C 0.6524(3) 0.6185(5) 0.3209(2)
C22 C 0.7299(3) 0.6099(6) 0.3465(2)
C23 C 0.7770(3) 0.4839(6) 0.3270(2)
C24 C 0.7458(3) 0.3693(6) 0.2821(2)
C25 C 0.6684(3) 0.3791(6) 0.2562(2)
C26 C 0.6212(3) 0.5010(5) 0.2757(2)
C27 C 0.6411(2) 0.9129(5) 0.4026(2)
C28 C 0.6265(3) 0.9106(6) 0.4591(2)
C29 C 0.6635(3) 1.0301(7) 0.5003(2)
C30 C 0.7142(3) 1.1499(6) 0.4854(2)
C31 C 0.7303(3) 1.1526(6) 0.4291(2)
C32 C 0.6933(3) 1.0345(6) 0.3878(2)
H1 H 0.3440(3) 0.9184(6) 0.2144(2)
H2 H 0.3282(3) 0.8208(6) 0.2719(2)
H3 H 0.2029(3) 0.8150(6) 0.2352(2)
H4 H 0.2183(3) 0.9186(6) 0.1786(2)
H5 H 0.5560(3) 0.4651(7) -0.0869(2)
H6 H 0.5773(3) 0.2649(7) -0.0992(2)
H7 H 0.6593(3) 0.2601(6) -0.0140(2)
H8 H 0.6352(3) 0.4573(6) -0.0004(2)
H9 H 0.5913(3) 0.4361(5) 0.4029(2)
H10 H 0.5061(3) 0.2760(6) 0.4469(2)
H11 H 0.3825(3) 0.3848(6) 0.4452(2)
H12 H 0.3453(3) 0.6574(6) 0.4032(2)
H13 H 0.4325(3) 0.8235(6) 0.3608(2)
H14 H 0.5041(2) 1.0873(5) 0.3461(2)
H15 H 0.4485(3) 1.2915(6) 0.2763(2)
H16 H 0.4562(3) 1.2516(6) 0.1786(2)
H17 H 0.5178(3) 1.0045(6) 0.1499(2)
H18 H 0.5699(3) 0.7926(6) 0.2183(2)
H19 H 0.7506(3) 0.6886(6) 0.3769(2)
H20 H 0.8297(3) 0.4768(6) 0.3442(2)
H21 H 0.7776(3) 0.2838(6) 0.2691(2)
H22 H 0.6481(3) 0.3021(6) 0.2252(2)
H23 H 0.5682(3) 0.5057(5) 0.2589(2)
H24 H 0.5914(3) 0.8279(6) 0.4695(2)
H25 H 0.6535(3) 1.0286(7) 0.5387(2)
H26 H 0.7387(3) 1.2316(6) 0.5136(2)
H27 H 0.7661(3) 1.2343(6) 0.4192(2)
H28 H 0.7035(3) 1.0363(6) 0.3495(2)

loop_
_atom_type_symbol
_atom_type_radius_bond
C 0.68
H 0.23
Cl 1.25
N 0.68
O 0.68
P 1.05
